data_4061002
loop_
_publ_author_name
'Owen, Gareth R.'
'Stahl, J\"urgen'
'Hampel, Frank'
'Gladysz, J. A.'

_publ_section_title
;
 Syntheses and Structures of Diplatinum Hexatriynediyl Complexes, in Which
 the sp Carbon Chains Are Shielded by sp3 Carbon Chains
;
_journal_coden_ASTM ORGND7
_journal_issue 25
_journal_name_full Organometallics
_journal_page_first 5889
_journal_page_last 5892
_journal_paper_doi 10.1021/om0493558
_journal_volume 23
_journal_year 2004
_chemical_formula_sum 'C118 H116 F10 O4 P4 Pt2'
_chemical_formula_weight 2302.17
_space_group_IT_number 2
_symmetry_cell_setting triclinic
_symmetry_space_group_name_Hall '-P 1'
_symmetry_space_group_name_H-M 'P -1'
_cell_angle_alpha 104.4233(8)
_cell_angle_beta 98.3223(9)
_cell_angle_gamma 114.8313(8)
_cell_formula_units_Z 1
_cell_length_a 13.4269(2)
_cell_length_b 14.8625(3)
_cell_length_c 14.9832(2)
_cell_measurement_temperature 173(2)
_cell_volume 2520.08(7)
_diffrn_ambient_temperature 173(2)
_exptl_crystal_density_diffrn 1.517
_cod_depositor_comments
;
The following automatic conversions were performed:
'_symmetry_cell_setting' value 'Triclinic' changed to 'triclinic'
according to '/home/saulius/struct/CIF-dictionaries/cif_core.dic'
dictionary named 'cif_core.dic' version 2.4.1 from 2010-06-29.

Automatic conversion script
Id: cif_fix_enum 1527 2010-12-29 10:47:43Z saulius 
;
_cod_database_code 4061002

loop_
_symmetry_equiv_pos_as_xyz
'x, y, z'
'-x, -y, -z'

loop_
_atom_site_label
_atom_site_type_symbol
_atom_site_fract_x
_atom_site_fract_y
_atom_site_fract_z
_atom_site_U_iso_or_equiv
_atom_site_adp_type
_atom_site_occupancy
_atom_site_symmetry_multiplicity
_atom_site_calc_flag
_atom_site_refinement_flags
_atom_site_disorder_assembly
_atom_site_disorder_group
Pt1 Pt 1.126890(9) 0.791462(8) 0.718321(7) 0.02289(5) Uani 1 1 d . . .
P1 P 1.23247(6) 0.87051(6) 0.62564(5) 0.02386(15) Uani 1 1 d . . .
C1 C 1.2702(3) 0.8758(2) 0.8272(2) 0.0260(6) Uani 1 1 d . . .
P2 P 1.02940(6) 0.71820(6) 0.81831(5) 0.02403(15) Uani 1 1 d . . .
C2 C 1.3585(3) 0.9241(2) 0.8922(2) 0.0290(6) Uani 1 1 d . . .
C3 C 1.4570(3) 0.9773(2) 0.9668(2) 0.0274(6) Uani 1 1 d . . .
C11 C 0.9817(2) 0.7014(2) 0.6027(2) 0.0239(6) Uani 1 1 d . . .
F12 F 0.98676(16) 0.54308(14) 0.59832(13) 0.0330(4) Uani 1 1 d . . .
C12 C 0.9370(3) 0.5933(2) 0.5610(2) 0.0271(6) Uani 1 1 d . . .
F13 F 0.80120(18) 0.42548(15) 0.44657(16) 0.0451(5) Uani 1 1 d . . .
C13 C 0.8420(3) 0.5305(2) 0.4825(2) 0.0317(7) Uani 1 1 d . . .
F14 F 0.69516(19) 0.51674(18) 0.36376(16) 0.0536(6) Uani 1 1 d . . .
C14 C 0.7874(3) 0.5763(3) 0.4413(2) 0.0353(7) Uani 1 1 d . . .
F15 F 0.77395(18) 0.72822(18) 0.43949(15) 0.0463(5) Uani 1 1 d . . .
C15 C 0.8275(3) 0.6833(3) 0.4798(2) 0.0314(7) Uani 1 1 d . . .
F16 F 0.95360(16) 0.84668(14) 0.59511(14) 0.0353(4) Uani 1 1 d . . .
C16 C 0.9215(3) 0.7422(2) 0.5589(2) 0.0270(6) Uani 1 1 d . . .
C31 C 1.2860(3) 1.0127(2) 0.6726(2) 0.0283(6) Uani 1 1 d . . .
C32 C 1.2104(3) 1.0486(3) 0.6967(3) 0.0552(12) Uani 1 1 d . . .
H32A H 1.1335 0.9991 0.6886 0.066 Uiso 1 1 calc R . .
C33 C 1.2452(4) 1.1554(3) 0.7324(4) 0.0595(12) Uani 1 1 d . . .
H33A H 1.1914 1.1782 0.7476 0.071 Uiso 1 1 calc R . .
C34 C 1.3562(3) 1.2296(3) 0.7465(3) 0.0388(8) Uani 1 1 d . . .
C35 C 1.4304(3) 1.1937(3) 0.7236(3) 0.0513(10) Uani 1 1 d . . .
H35A H 1.5075 1.2433 0.7326 0.062 Uiso 1 1 calc R . .
C36 C 1.3965(3) 1.0864(3) 0.6872(3) 0.0465(9) Uani 1 1 d . . .
H36A H 1.4507 1.0641 0.6724 0.056 Uiso 1 1 calc R . .
C37 C 1.3953(4) 1.3464(3) 0.7889(3) 0.0538(10) Uani 1 1 d . . .
H37A H 1.4765 1.3864 0.7936 0.081 Uiso 1 1 calc R . .
H37B H 1.3842 1.3626 0.8531 0.081 Uiso 1 1 calc R . .
H37C H 1.3504 1.3659 0.7474 0.081 Uiso 1 1 calc R . .
C41 C 1.3560(3) 0.8517(2) 0.6152(2) 0.0293(6) Uani 1 1 d . . .
C42 C 1.4110(3) 0.8819(3) 0.5474(3) 0.0457(9) Uani 1 1 d . . .
H42A H 1.3800 0.9070 0.5042 0.055 Uiso 1 1 calc R . .
C43 C 1.5105(4) 0.8759(3) 0.5425(4) 0.0528(11) Uani 1 1 d . . .
H43A H 1.5470 0.8970 0.4960 0.063 Uiso 1 1 calc R . .
C44 C 1.5575(3) 0.8394(3) 0.6042(3) 0.0453(9) Uani 1 1 d . . .
C45 C 1.4996(3) 0.8051(3) 0.6675(3) 0.0465(9) Uani 1 1 d . . .
H45A H 1.5283 0.7764 0.7082 0.056 Uiso 1 1 calc R . .
C46 C 1.4002(3) 0.8111(3) 0.6735(3) 0.0368(7) Uani 1 1 d . . .
H46A H 1.3625 0.7870 0.7183 0.044 Uiso 1 1 calc R . .
C47 C 1.6694(4) 0.8387(4) 0.6012(4) 0.0647(14) Uani 1 1 d . . .
H47A H 1.6903 0.8110 0.6496 0.097 Uiso 1 1 calc R . .
H47B H 1.7296 0.9109 0.6147 0.097 Uiso 1 1 calc R . .
H47C H 1.6608 0.7938 0.5373 0.097 Uiso 1 1 calc R . .
C51 C 1.1546(3) 0.8297(2) 0.5013(2) 0.0268(6) Uani 1 1 d . . .
C52 C 1.1138(3) 0.7244(3) 0.4436(2) 0.0302(7) Uani 1 1 d . . .
H52A H 1.1328 0.6793 0.4689 0.036 Uiso 1 1 calc R . .
C53 C 1.0459(3) 0.6859(3) 0.3500(2) 0.0329(7) Uani 1 1 d . . .
H53A H 1.0179 0.6141 0.3120 0.039 Uiso 1 1 calc R . .
C54 C 1.0182(3) 0.7504(3) 0.3111(2) 0.0358(7) Uani 1 1 d . . .
C55 C 1.0593(3) 0.8546(3) 0.3685(3) 0.0401(8) Uani 1 1 d . . .
H55A H 1.0411 0.8999 0.3428 0.048 Uiso 1 1 calc R . .
C56 C 1.1262(3) 0.8939(3) 0.4624(2) 0.0338(7) Uani 1 1 d . . .
H56A H 1.1529 0.9654 0.5004 0.041 Uiso 1 1 calc R . .
C57 C 0.9458(4) 0.7082(4) 0.2092(3) 0.0544(11) Uani 1 1 d . . .
H57A H 0.9239 0.6333 0.1806 0.082 Uiso 1 1 calc R . .
H57B H 0.9894 0.7477 0.1722 0.082 Uiso 1 1 calc R . .
H57C H 0.8768 0.7161 0.2081 0.082 Uiso 1 1 calc R . .
C61 C 0.8795(3) 0.6222(2) 0.7606(2) 0.0269(6) Uani 1 1 d . . .
C62 C 0.8359(3) 0.5149(3) 0.7436(3) 0.0347(7) Uani 1 1 d . . .
H62A H 0.8832 0.4892 0.7692 0.042 Uiso 1 1 calc R . .
C63 C 0.7244(3) 0.4453(3) 0.6898(3) 0.0428(9) Uani 1 1 d . . .
H63A H 0.6961 0.3721 0.6791 0.051 Uiso 1 1 calc R . .
C64 C 0.6531(3) 0.4787(3) 0.6512(3) 0.0385(8) Uani 1 1 d . . .
C65 C 0.6951(3) 0.5863(3) 0.6700(2) 0.0353(7) Uani 1 1 d . . .
H65A H 0.6464 0.6116 0.6461 0.042 Uiso 1 1 calc R . .
C66 C 0.8072(3) 0.6572(3) 0.7233(2) 0.0307(7) Uani 1 1 d . . .
H66A H 0.8351 0.7304 0.7345 0.037 Uiso 1 1 calc R . .
C67 C 0.5332(3) 0.4030(3) 0.5879(4) 0.0588(12) Uani 1 1 d . . .
H67A H 0.5166 0.3306 0.5820 0.088 Uiso 1 1 calc R . .
H67B H 0.5259 0.4096 0.5241 0.088 Uiso 1 1 calc R . .
H67C H 0.4790 0.4194 0.6164 0.088 Uiso 1 1 calc R . .
C71 C 1.0945(3) 0.6504(2) 0.8695(2) 0.0295(6) Uani 1 1 d . . .
C72 C 1.0765(3) 0.6288(3) 0.9524(3) 0.0372(8) Uani 1 1 d . . .
H72A H 1.0247 0.6451 0.9810 0.045 Uiso 1 1 calc R . .
C73 C 1.1328(3) 0.5839(3) 0.9935(3) 0.0427(8) Uani 1 1 d . . .
H73A H 1.1198 0.5704 1.0506 0.051 Uiso 1 1 calc R . .
C74 C 1.2079(3) 0.5581(3) 0.9534(3) 0.0420(8) Uani 1 1 d . . .
C75 C 1.2226(3) 0.5761(3) 0.8689(3) 0.0445(9) Uani 1 1 d . . .
H75A H 1.2717 0.5565 0.8388 0.053 Uiso 1 1 calc R . .
C76 C 1.1673(3) 0.6221(3) 0.8274(3) 0.0366(7) Uani 1 1 d . . .
H76A H 1.1793 0.6345 0.7697 0.044 Uiso 1 1 calc R . .
C77 C 1.2731(4) 0.5136(4) 1.0025(3) 0.0586(12) Uani 1 1 d . . .
H77A H 1.2514 0.5071 1.0612 0.088 Uiso 1 1 calc R . .
H77B H 1.3554 0.5610 1.0191 0.088 Uiso 1 1 calc R . .
H77C H 1.2545 0.4438 0.9592 0.088 Uiso 1 1 calc R . .
C81 C 1.0244(3) 0.8089(2) 0.9227(2) 0.0285(6) Uani 1 1 d . . .
C82 C 0.9286(3) 0.7788(3) 0.9578(2) 0.0361(7) Uani 1 1 d . . .
H82A H 0.8627 0.7123 0.9242 0.043 Uiso 1 1 calc R . .
C83 C 0.9296(3) 0.8455(3) 1.0411(3) 0.0387(8) Uani 1 1 d . . .
H83A H 0.8641 0.8237 1.0641 0.046 Uiso 1 1 calc R . .
C84 C 1.0232(3) 0.9427(3) 1.0916(2) 0.0356(7) Uani 1 1 d . . .
C85 C 1.1164(3) 0.9725(3) 1.0556(3) 0.0397(8) Uani 1 1 d . . .
H85A H 1.1817 1.0396 1.0889 0.048 Uiso 1 1 calc R . .
C86 C 1.1169(3) 0.9076(3) 0.9725(2) 0.0354(7) Uani 1 1 d . . .
H86A H 1.1820 0.9309 0.9491 0.043 Uiso 1 1 calc R . .
C87 C 1.0253(4) 1.0136(3) 1.1837(3) 0.0484(9) Uani 1 1 d . . .
H87A H 0.9525 0.9795 1.1983 0.073 Uiso 1 1 calc R . .
H87B H 1.0365 1.0808 1.1769 0.073 Uiso 1 1 calc R . .
H87C H 1.0881 1.0266 1.2361 0.073 Uiso 1 1 calc R . .
O100 O 0.6739(3) 0.2383(3) -0.1739(3) 0.0614(8) Uani 1 1 d . . .
C101 C 0.7351(6) 0.2089(5) -0.2310(4) 0.0812(16) Uani 1 1 d . . .
H10A H 0.8099 0.2707 -0.2198 0.097 Uiso 1 1 calc R . .
H10B H 0.6923 0.1824 -0.2996 0.097 Uiso 1 1 calc R . .
C102 C 0.7530(5) 0.1249(4) -0.2066(5) 0.0750(15) Uani 1 1 d . . .
H10C H 0.8283 0.1549 -0.1593 0.090 Uiso 1 1 calc R . .
H10D H 0.7476 0.0716 -0.2646 0.090 Uiso 1 1 calc R . .
C103 C 0.6568(4) 0.0778(4) -0.1643(4) 0.0643(12) Uani 1 1 d . . .
H10E H 0.5878 0.0191 -0.2146 0.077 Uiso 1 1 calc R . .
H10F H 0.6794 0.0513 -0.1147 0.077 Uiso 1 1 calc R . .
C104 C 0.6363(4) 0.1672(3) -0.1215(3) 0.0568(11) Uani 1 1 d . . .
H10G H 0.5539 0.1417 -0.1271 0.068 Uiso 1 1 calc R . .
H10H H 0.6798 0.2034 -0.0527 0.068 Uiso 1 1 calc R . .
O200 O 0.6437(5) -0.2873(4) 0.0043(4) 0.1133(16) Uani 1 1 d . . .
C201 C 0.5978(9) -0.2163(7) 0.0083(5) 0.129(3) Uani 1 1 d . . .
H20A H 0.5347 -0.2364 0.0386 0.154 Uiso 1 1 calc R . .
H20B H 0.6580 -0.1440 0.0489 0.154 Uiso 1 1 calc R . .
C202 C 0.5572(7) -0.2164(5) -0.0818(4) 0.097(2) Uani 1 1 d . . .
H20C H 0.6007 -0.1466 -0.0879 0.116 Uiso 1 1 calc R . .
H20D H 0.4750 -0.2361 -0.0963 0.116 Uiso 1 1 calc R . .
C203 C 0.5769(10) -0.2996(9) -0.1468(5) 0.171(5) Uani 1 1 d . . .
H20E H 0.5115 -0.3440 -0.2055 0.205 Uiso 1 1 calc R . .
H20F H 0.6477 -0.2666 -0.1657 0.205 Uiso 1 1 calc R . .
C204 C 0.5871(6) -0.3606(5) -0.0892(6) 0.121(3) Uani 1 1 d . . .
H20G H 0.5107 -0.4151 -0.0923 0.145 Uiso 1 1 calc R . .
H20H H 0.6320 -0.3957 -0.1110 0.145 Uiso 1 1 calc R . .

loop_
_atom_site_aniso_label
_atom_site_aniso_U_11
_atom_site_aniso_U_22
_atom_site_aniso_U_33
_atom_site_aniso_U_23
_atom_site_aniso_U_13
_atom_site_aniso_U_12
Pt1 0.01973(6) 0.02333(7) 0.01895(7) 0.00704(5) 0.00182(4) 0.00568(5)
P1 0.0238(4) 0.0238(4) 0.0214(4) 0.0087(3) 0.0057(3) 0.0088(3)
C1 0.0233(14) 0.0290(15) 0.0220(14) 0.0100(12) 0.0065(12) 0.0084(13)
P2 0.0224(4) 0.0238(4) 0.0219(4) 0.0093(3) 0.0042(3) 0.0073(3)
C2 0.0243(15) 0.0308(16) 0.0270(15) 0.0090(13) 0.0077(13) 0.0093(13)
C3 0.0238(14) 0.0296(15) 0.0241(14) 0.0081(12) 0.0066(11) 0.0091(12)
C11 0.0206(13) 0.0284(15) 0.0223(14) 0.0108(12) 0.0076(11) 0.0096(12)
F12 0.0337(10) 0.0298(9) 0.0343(10) 0.0112(8) 0.0032(8) 0.0161(8)
C12 0.0278(15) 0.0291(15) 0.0239(15) 0.0094(12) 0.0055(12) 0.0136(13)
F13 0.0395(11) 0.0249(10) 0.0465(12) -0.0029(9) -0.0059(9) 0.0081(9)
C13 0.0268(15) 0.0255(15) 0.0312(17) 0.0021(13) 0.0031(13) 0.0080(13)
F14 0.0386(12) 0.0505(13) 0.0430(12) -0.0036(10) -0.0194(10) 0.0166(11)
C14 0.0263(16) 0.0367(18) 0.0284(17) 0.0037(14) -0.0028(13) 0.0098(14)
F15 0.0463(12) 0.0538(13) 0.0417(12) 0.0147(10) -0.0035(10) 0.0323(11)
C15 0.0293(16) 0.0401(18) 0.0286(16) 0.0135(14) 0.0044(13) 0.0202(15)
F16 0.0379(10) 0.0281(9) 0.0368(10) 0.0078(8) 0.0043(8) 0.0171(8)
C16 0.0261(14) 0.0238(14) 0.0261(15) 0.0066(12) 0.0056(12) 0.0092(12)
C31 0.0320(16) 0.0249(15) 0.0256(15) 0.0108(12) 0.0085(13) 0.0102(13)
C32 0.040(2) 0.0312(19) 0.080(3) 0.0034(19) 0.031(2) 0.0088(17)
C33 0.054(2) 0.036(2) 0.082(3) 0.004(2) 0.032(2) 0.021(2)
C34 0.046(2) 0.0273(17) 0.0331(18) 0.0096(14) 0.0033(16) 0.0117(16)
C35 0.0344(19) 0.0314(19) 0.079(3) 0.0211(19) 0.011(2) 0.0081(16)
C36 0.0353(19) 0.0333(19) 0.074(3) 0.0231(19) 0.0171(19) 0.0157(16)
C37 0.064(3) 0.0305(19) 0.053(2) 0.0075(17) 0.007(2) 0.0165(19)
C41 0.0268(15) 0.0238(15) 0.0347(17) 0.0111(13) 0.0090(13) 0.0091(13)
C42 0.051(2) 0.053(2) 0.057(2) 0.034(2) 0.030(2) 0.034(2)
C43 0.048(2) 0.050(2) 0.078(3) 0.031(2) 0.038(2) 0.026(2)
C44 0.0342(19) 0.0347(19) 0.057(2) 0.0033(17) 0.0131(18) 0.0147(16)
C45 0.045(2) 0.049(2) 0.048(2) 0.0105(18) 0.0064(18) 0.0308(19)
C46 0.0389(18) 0.0402(19) 0.0338(18) 0.0123(15) 0.0099(15) 0.0214(16)
C47 0.036(2) 0.050(3) 0.093(4) 0.001(2) 0.014(2) 0.022(2)
C51 0.0275(15) 0.0289(15) 0.0249(15) 0.0113(12) 0.0080(12) 0.0129(13)
C52 0.0361(17) 0.0323(16) 0.0294(16) 0.0140(13) 0.0119(14) 0.0199(14)
C53 0.0379(18) 0.0303(16) 0.0291(16) 0.0085(13) 0.0093(14) 0.0159(15)
C54 0.0363(18) 0.0396(19) 0.0283(16) 0.0130(14) 0.0063(14) 0.0153(15)
C55 0.048(2) 0.0370(19) 0.0369(19) 0.0191(15) 0.0055(16) 0.0202(17)
C56 0.0399(18) 0.0293(16) 0.0314(17) 0.0121(14) 0.0066(14) 0.0160(15)
C57 0.062(3) 0.054(2) 0.033(2) 0.0114(18) -0.0051(19) 0.023(2)
C61 0.0228(14) 0.0266(15) 0.0247(15) 0.0086(12) 0.0057(12) 0.0064(12)
C62 0.0318(17) 0.0310(17) 0.0412(19) 0.0158(15) 0.0100(15) 0.0132(14)
C63 0.0351(18) 0.0235(16) 0.055(2) 0.0088(16) 0.0078(17) 0.0048(15)
C64 0.0266(16) 0.0355(18) 0.0404(19) 0.0067(15) 0.0066(15) 0.0078(15)
C65 0.0288(16) 0.0361(18) 0.0360(18) 0.0101(15) 0.0051(14) 0.0137(15)
C66 0.0279(15) 0.0272(15) 0.0315(16) 0.0083(13) 0.0054(13) 0.0102(13)
C67 0.032(2) 0.043(2) 0.072(3) 0.006(2) -0.005(2) 0.0053(18)
C71 0.0276(15) 0.0280(15) 0.0284(16) 0.0123(13) 0.0036(13) 0.0094(13)
C72 0.0376(18) 0.0424(19) 0.0353(18) 0.0216(16) 0.0111(15) 0.0175(16)
C73 0.046(2) 0.043(2) 0.040(2) 0.0242(17) 0.0072(17) 0.0165(18)
C74 0.041(2) 0.0337(18) 0.044(2) 0.0164(16) -0.0011(16) 0.0138(16)
C75 0.047(2) 0.046(2) 0.049(2) 0.0185(18) 0.0125(18) 0.0276(19)
C76 0.0377(18) 0.0368(18) 0.0353(18) 0.0132(15) 0.0090(15) 0.0178(16)
C77 0.062(3) 0.058(3) 0.062(3) 0.028(2) 0.002(2) 0.034(2)
C81 0.0317(16) 0.0299(16) 0.0237(15) 0.0121(12) 0.0070(13) 0.0130(14)
C82 0.0349(17) 0.0382(18) 0.0317(17) 0.0138(15) 0.0095(14) 0.0135(15)
C83 0.045(2) 0.050(2) 0.0345(18) 0.0207(16) 0.0206(16) 0.0279(18)
C84 0.048(2) 0.0374(18) 0.0281(16) 0.0130(14) 0.0095(15) 0.0260(17)
C85 0.0403(19) 0.0344(18) 0.0360(19) 0.0064(15) 0.0084(16) 0.0142(16)
C86 0.0343(17) 0.0332(17) 0.0342(18) 0.0094(14) 0.0096(14) 0.0132(15)
C87 0.068(3) 0.051(2) 0.038(2) 0.0155(18) 0.0190(19) 0.037(2)
O100 0.0552(18) 0.0600(19) 0.079(2) 0.0359(17) 0.0258(17) 0.0272(16)
C101 0.097(4) 0.105(5) 0.077(4) 0.056(3) 0.050(3) 0.058(4)
C102 0.084(4) 0.074(3) 0.094(4) 0.041(3) 0.052(3) 0.047(3)
C103 0.063(3) 0.061(3) 0.079(3) 0.034(3) 0.028(3) 0.030(2)
C104 0.055(3) 0.050(2) 0.054(3) 0.019(2) 0.019(2) 0.014(2)
O200 0.135(4) 0.124(4) 0.103(4) 0.049(3) 0.028(3) 0.078(4)
C201 0.232(10) 0.160(7) 0.080(5) 0.042(5) 0.057(6) 0.165(8)
C202 0.151(6) 0.103(5) 0.083(4) 0.034(4) 0.040(4) 0.099(5)
C203 0.304(13) 0.305(13) 0.050(4) 0.059(6) 0.061(6) 0.272(12)
C204 0.082(4) 0.052(3) 0.173(8) -0.003(4) -0.029(5) 0.026(3)

loop_
_geom_bond_atom_site_label_1
_geom_bond_atom_site_label_2
_geom_bond_distance
_geom_bond_site_symmetry_2
_geom_bond_publ_flag
Pt1 C1 1.995(3) . ?
Pt1 C11 2.066(3) . ?
Pt1 P1 2.3025(8) . ?
Pt1 P2 2.3079(8) . ?
Pt1 Pt1 10.3610(3) 2_877 ?
P1 C51 1.809(3) . ?
P1 C41 1.816(3) . ?
P1 C31 1.821(3) . ?
C1 C2 1.213(4) . ?
P2 C71 1.817(3) . ?
P2 C61 1.818(3) . ?
P2 C81 1.823(3) . ?
C2 C3 1.371(4) . ?
C3 C3 1.207(6) 2_877 ?
C11 C16 1.382(4) . ?
C11 C12 1.383(4) . ?
F12 C12 1.354(3) . ?
C12 C13 1.378(4) . ?
F13 C13 1.343(4) . ?
C13 C14 1.372(5) . ?
F14 C14 1.348(4) . ?
C14 C15 1.372(5) . ?
F15 C15 1.344(4) . ?
C15 C16 1.373(4) . ?
F16 C16 1.357(3) . ?
C31 C36 1.368(5) . ?
C31 C32 1.382(5) . ?
C32 C33 1.381(5) . ?
C33 C34 1.377(6) . ?
C34 C35 1.360(6) . ?
C34 C37 1.510(5) . ?
C35 C36 1.389(5) . ?
C41 C46 1.376(5) . ?
C41 C42 1.394(5) . ?
C42 C43 1.388(5) . ?
C43 C44 1.383(6) . ?
C44 C45 1.372(6) . ?
C44 C47 1.515(5) . ?
C45 C46 1.388(5) . ?
C51 C56 1.383(4) . ?
C51 C52 1.401(4) . ?
C52 C53 1.385(5) . ?
C53 C54 1.382(5) . ?
C54 C55 1.387(5) . ?
C54 C57 1.502(5) . ?
C55 C56 1.382(5) . ?
C61 C62 1.387(4) . ?
C61 C66 1.392(4) . ?
C62 C63 1.376(5) . ?
C63 C64 1.371(5) . ?
C64 C65 1.389(5) . ?
C64 C67 1.504(5) . ?
C65 C66 1.383(5) . ?
C71 C76 1.385(5) . ?
C71 C72 1.388(5) . ?
C72 C73 1.374(5) . ?
C73 C74 1.383(6) . ?
C74 C75 1.382(6) . ?
C74 C77 1.513(5) . ?
C75 C76 1.382(5) . ?
C81 C86 1.381(5) . ?
C81 C82 1.400(5) . ?
C82 C83 1.381(5) . ?
C83 C84 1.376(5) . ?
C84 C85 1.379(5) . ?
C84 C87 1.502(5) . ?
C85 C86 1.375(5) . ?
O100 C101 1.384(6) . ?
O100 C104 1.438(5) . ?
C101 C102 1.485(8) . ?
C102 C103 1.502(7) . ?
C103 C104 1.479(7) . ?
O200 C204 1.401(8) . ?
O200 C201 1.423(7) . ?
C201 C202 1.380(8) . ?
C202 C203 1.514(8) . ?
C203 C204 1.431(11) . ?
